data_2212984
loop_
_publ_author_name
'Abdelmalek Bouraiou'
'Ali Belfaitah'
'Sofiane Bouacida'
'Patricia Benard-Rocherulle'
'Bertrand Carboni'

_publ_section_title
;Ethyl
 <i>trans</i>-3-(2-chloro-6,7-dimethylquinolin-3-yl)-1-cyclohexylaziridine-2-carboxylate
;
_journal_coeditor_code RZ2120
_journal_issue 4
_journal_name_full 'Acta Crystallographica Section E'
_journal_page_first o1626
_journal_page_last o1628
_journal_paper_doi 10.1107/S1600536807009920
_journal_volume 63
_journal_year 2007
_chemical_formula_iupac 'C22 H27 Cl N2 O2'
_chemical_formula_moiety 'C22 H27 Cl N2 O2'
_chemical_formula_structural 'C22 H27 Cl N2 O2'
_chemical_formula_sum 'C22 H27 Cl N2 O2'
_chemical_formula_weight 386.91
_chemical_name_systematic
;
Ethyl trans-3-(2-chloro-6,7-dimethylquinolin-3-yl)-1-
cyclohexylaziridine-2-carboxylate
;
_space_group_IT_number 2
_symmetry_cell_setting triclinic
_symmetry_space_group_name_Hall '-P 1'
_symmetry_space_group_name_H-M 'P -1'
_atom_sites_solution_hydrogens difmap
_atom_sites_solution_primary direct
_atom_sites_solution_secondary difmap
_cell_angle_alpha 68.421(4)
_cell_angle_beta 85.758(4)
_cell_angle_gamma 65.125(3)
_cell_formula_units_Z 2
_cell_length_a 9.8735(8)
_cell_length_b 10.5870(2)
_cell_length_c 11.5380(2)
_cell_measurement_reflns_used 9080
_cell_measurement_temperature 100(2)
_cell_measurement_theta_max 26.38
_cell_measurement_theta_min 1.91
_cell_volume 1012.83(10)
_computing_cell_refinement 'SCALEPACK (Otwinowski & Minor, 1997)'
_computing_data_collection 'COLLECT (Nonius, 1998)'
_computing_data_reduction 'SCALEPACK and DENZO  (Otwinowski & Minor, 1997)'
_computing_molecular_graphics 'ORTEP-3 (Farrugia, 1997) and DIAMOND (Brandenburg & Berndt, 2001)'
_computing_publication_material 'WinGX (Farrugia, 1999)'
_computing_structure_refinement 'SHELXL97 (Sheldrick, 1997)'
_computing_structure_solution 'SIR2002 (Burla <i>et al.</i>,  2003)'
_diffrn_ambient_temperature 100(2)
_diffrn_measured_fraction_theta_full 0.983
_diffrn_measured_fraction_theta_max 0.983
_diffrn_measurement_device_type 'Nonius KappaCCD'
_diffrn_measurement_method '\f scans, and \w scans with \k offsets'
_diffrn_radiation_monochromator graphite
_diffrn_radiation_type MoK\a
_diffrn_radiation_wavelength 0.71073
_diffrn_reflns_av_R_equivalents 0.0539
_diffrn_reflns_av_sigmaI/netI 0.0793
_diffrn_reflns_limit_h_max 12
_diffrn_reflns_limit_h_min -9
_diffrn_reflns_limit_k_max 13
_diffrn_reflns_limit_k_min -13
_diffrn_reflns_limit_l_max 13
_diffrn_reflns_limit_l_min -14
_diffrn_reflns_number 9080
_diffrn_reflns_theta_full 26.38
_diffrn_reflns_theta_max 26.38
_diffrn_reflns_theta_min 1.91
_diffrn_standards_decay_% 0
_diffrn_standards_number 0
_exptl_absorpt_coefficient_mu 0.208
_exptl_absorpt_correction_type none
_exptl_crystal_colour Colourless
_exptl_crystal_density_diffrn 1.269
_exptl_crystal_density_method 'not measured'
_exptl_crystal_description Needle
_exptl_crystal_F_000 412
_exptl_crystal_size_max 0.30
_exptl_crystal_size_mid 0.05
_exptl_crystal_size_min 0.04
_refine_diff_density_max 0.383
_refine_diff_density_min -0.445
_refine_ls_extinction_coef none
_refine_ls_extinction_method SHELXL97
_refine_ls_goodness_of_fit_ref 1.016
_refine_ls_hydrogen_treatment constr
_refine_ls_matrix_type full
_refine_ls_number_parameters 325
_refine_ls_number_reflns 4083
_refine_ls_number_restraints 0
_refine_ls_restrained_S_all 1.016
_refine_ls_R_factor_all 0.0942
_refine_ls_R_factor_gt 0.0489
_refine_ls_shift/su_max 0.000
_refine_ls_shift/su_mean 0.000
_refine_ls_structure_factor_coef Fsqd
_refine_ls_weighting_details 'calc w=1/[\s^2^(Fo^2^)+(0.0293P)^2^+1.3984P] where P=(Fo^2^+2Fc^2^)/3'
_refine_ls_weighting_scheme calc
_refine_ls_wR_factor_gt 0.1224
_refine_ls_wR_factor_ref 0.1677
_reflns_number_gt 2618
_reflns_number_total 4083
_reflns_threshold_expression I>2\s(I)
_cod_data_source_file rz2120.cif
_cod_data_source_block I
_cod_depositor_comments
;
The following automatic conversions were performed:
'_symmetry_cell_setting' value 'Triclinic' changed to 'triclinic'
according to '/home/saulius/struct/CIF-dictionaries/cif_core.dic'
dictionary named 'cif_core.dic' version 2.4.1 from 2010-06-29.

Automatic conversion script
Id: cif_fix_enum 1527 2010-12-29 10:47:43Z saulius 

The following automatic conversions were performed:

'_symmetry_cell_setting' value 'Triclinic' changed to 'triclinic'
according to /home/saulius/struct/CIF-dictionaries/cif_core.dic
dictionary named 'cif_core.dic' version 2.4.1 from 2010-06-29.

Automatic conversion script
Id: cif_fix_values 1715 2011-07-08 13:25:40Z adriana 
;
_cod_database_code 2212984
_cod_database_fobs_code 2212984

loop_
_symmetry_equiv_pos_as_xyz
x,y,z
-x,-y,-z

loop_
_atom_site_type_symbol
_atom_site_label
_atom_site_fract_x
_atom_site_fract_y
_atom_site_fract_z
_atom_site_U_iso_or_equiv
_atom_site_adp_type
_atom_site_calc_flag
_atom_site_refinement_flags
_atom_site_occupancy
Cl Cl1 0.12439(9) 0.87720(8) 0.43586(8) 0.0358(2) Uani d . 1
O O2 -0.2198(2) 0.7932(2) 0.64558(17) 0.0259(5) Uani d . 1
N N2 0.0953(2) 0.4584(3) 0.6415(2) 0.0189(5) Uani d . 1
N N1 0.3105(2) 0.7399(3) 0.3042(2) 0.0237(5) Uani d . 1
O O1 -0.0184(2) 0.6695(2) 0.78655(18) 0.0338(5) Uani d . 1
C C13 0.1618(3) 0.5650(3) 0.6017(2) 0.0209(6) Uani d . 1
H H13 0.2082 0.5718 0.6701 0.025 Uiso calc R 1
C C10 0.4004(3) 0.6155(3) 0.2781(2) 0.0200(6) Uani d . 1
C C15 0.1159(3) 0.3631(3) 0.7751(2) 0.0200(6) Uani d . 1
H H15 0.1337 0.4126 0.8255 0.024 Uiso calc R 1
C C5 0.4152(3) 0.4698(3) 0.3539(2) 0.0198(6) Uani d . 1
C C7 0.5964(3) 0.3656(3) 0.2204(3) 0.0229(6) Uani d . 1
C C3 0.2430(3) 0.5776(3) 0.4872(2) 0.0202(6) Uani d . 1
C C2 0.2388(3) 0.7175(3) 0.4037(3) 0.0236(6) Uani d . 1
C C9 0.4827(3) 0.6330(3) 0.1723(2) 0.0225(6) Uani d . 1
H H9 0.4710 0.7288 0.1206 0.027 Uiso calc R 1
C C16 -0.0232(3) 0.3355(3) 0.8126(2) 0.0240(6) Uani d . 1
H H16A -0.0461 0.2950 0.7576 0.029 Uiso calc R 1
H H16B -0.1080 0.4298 0.8035 0.029 Uiso calc R 1
C C12 0.6687(3) 0.5351(3) 0.0316(3) 0.0286(7) Uani d . 1
H H12A 0.6418 0.6402 -0.0121 0.043 Uiso calc R 1
H H12B 0.6473 0.4951 -0.0235 0.043 Uiso calc R 1
H H12C 0.7738 0.4839 0.0594 0.043 Uiso calc R 1
C C17 0.0015(3) 0.2262(3) 0.9477(3) 0.0280(7) Uani d . 1
H H17A -0.0865 0.2065 0.9687 0.034 Uiso calc R 1
H H17B 0.0150 0.2711 1.0031 0.034 Uiso calc R 1
C C14 -0.0054(3) 0.6208(3) 0.5977(2) 0.0205(6) Uani d . 1
H H14 -0.0598 0.6656 0.5146 0.025 Uiso calc R 1
C C18 0.1387(3) 0.0786(3) 0.9679(3) 0.0278(7) Uani d . 1
H H18A 0.1208 0.0283 0.9194 0.033 Uiso calc R 1
H H18B 0.1548 0.0138 1.0556 0.033 Uiso calc R 1
C C8 0.5790(3) 0.5131(3) 0.1438(2) 0.0235(6) Uani d . 1
C C22 -0.2986(4) 0.8731(3) 0.7270(3) 0.0349(8) Uani d . 1
H H22A -0.2344 0.9054 0.7571 0.042 Uiso calc R 1
H H22B -0.3261 0.8077 0.7988 0.042 Uiso calc R 1
C C4 0.3320(3) 0.4549(3) 0.4593(2) 0.0202(6) Uani d . 1
H H4 0.3378 0.3608 0.5100 0.024 Uiso calc R 1
C C20 0.2523(3) 0.2164(3) 0.7939(3) 0.0227(6) Uani d . 1
H H20A 0.3401 0.2364 0.7727 0.027 Uiso calc R 1
H H20B 0.2382 0.1725 0.7380 0.027 Uiso calc R 1
C C21 -0.0783(3) 0.6940(3) 0.6883(3) 0.0251(7) Uani d . 1
C C19 0.2787(3) 0.1051(3) 0.9289(3) 0.0282(7) Uani d . 1
H H19A 0.3039 0.1439 0.9842 0.034 Uiso calc R 1
H H19B 0.3624 0.0107 0.9363 0.034 Uiso calc R 1
C C11 0.7029(3) 0.2319(3) 0.1915(3) 0.0316(7) Uani d . 1
H H11A 0.7011 0.1423 0.2530 0.047 Uiso calc R 1
H H11B 0.8026 0.2258 0.1932 0.047 Uiso calc R 1
H H11C 0.6731 0.2424 0.1100 0.047 Uiso calc R 1
C C6 0.5132(3) 0.3476(3) 0.3221(2) 0.0230(6) Uani d . 1
H H6 0.5222 0.2518 0.3711 0.028 Uiso calc R 1
C C23 -0.4356(3) 1.0056(4) 0.6536(3) 0.0433(9) Uani d . 1
H H23A -0.4887 1.0603 0.7055 0.065 Uiso calc R 1
H H23B -0.4991 0.9725 0.6252 0.065 Uiso calc R 1
H H23C -0.4074 1.0694 0.5827 0.065 Uiso calc R 1

loop_
_atom_site_aniso_label
_atom_site_aniso_U_11
_atom_site_aniso_U_22
_atom_site_aniso_U_33
_atom_site_aniso_U_12
_atom_site_aniso_U_13
_atom_site_aniso_U_23
Cl1 0.0391(5) 0.0195(4) 0.0487(5) -0.0108(3) 0.0131(4) -0.0164(4)
O2 0.0250(11) 0.0224(11) 0.0227(11) -0.0024(9) 0.0050(8) -0.0098(9)
N2 0.0191(12) 0.0196(13) 0.0179(12) -0.0070(10) 0.0014(9) -0.0083(10)
N1 0.0245(13) 0.0201(13) 0.0262(13) -0.0105(11) -0.0003(10) -0.0064(11)
O1 0.0427(13) 0.0266(12) 0.0234(11) -0.0013(10) -0.0069(10) -0.0139(10)
C13 0.0248(15) 0.0187(15) 0.0196(14) -0.0092(13) -0.0019(11) -0.0068(12)
C10 0.0177(14) 0.0192(15) 0.0235(15) -0.0088(12) -0.0031(11) -0.0063(12)
C15 0.0241(15) 0.0197(15) 0.0178(14) -0.0090(12) 0.0019(11) -0.0093(12)
C5 0.0185(14) 0.0215(15) 0.0192(14) -0.0075(12) -0.0018(11) -0.0078(12)
C7 0.0209(14) 0.0264(16) 0.0237(15) -0.0101(13) 0.0008(12) -0.0113(13)
C3 0.0183(14) 0.0205(15) 0.0204(14) -0.0065(12) -0.0033(11) -0.0074(12)
C2 0.0244(15) 0.0175(15) 0.0281(16) -0.0071(12) -0.0014(12) -0.0092(13)
C9 0.0240(15) 0.0209(15) 0.0209(15) -0.0123(13) -0.0036(11) -0.0018(12)
C16 0.0231(15) 0.0287(17) 0.0216(15) -0.0099(13) 0.0049(12) -0.0125(13)
C12 0.0298(17) 0.0354(18) 0.0253(16) -0.0188(15) 0.0032(13) -0.0104(14)
C17 0.0318(17) 0.0317(18) 0.0241(16) -0.0157(14) 0.0082(13) -0.0126(14)
C14 0.0235(15) 0.0202(15) 0.0163(14) -0.0055(12) 0.0009(11) -0.0096(12)
C18 0.0372(17) 0.0227(16) 0.0216(15) -0.0146(14) 0.0041(13) -0.0044(13)
C8 0.0232(15) 0.0298(17) 0.0199(15) -0.0155(13) -0.0013(12) -0.0063(13)
C22 0.0421(19) 0.0232(17) 0.0297(17) -0.0060(15) 0.0190(14) -0.0116(14)
C4 0.0224(15) 0.0183(15) 0.0185(14) -0.0081(12) -0.0030(11) -0.0048(12)
C20 0.0235(15) 0.0210(15) 0.0251(15) -0.0088(13) 0.0042(12) -0.0113(13)
C21 0.0306(17) 0.0174(15) 0.0237(16) -0.0055(13) 0.0019(13) -0.0092(13)
C19 0.0290(16) 0.0221(16) 0.0272(16) -0.0070(14) -0.0022(13) -0.0062(13)
C11 0.0342(18) 0.0302(18) 0.0309(17) -0.0139(15) 0.0112(14) -0.0130(14)
C6 0.0270(15) 0.0190(15) 0.0230(15) -0.0105(13) 0.0026(12) -0.0069(12)
C23 0.0277(18) 0.033(2) 0.071(3) -0.0076(15) 0.0126(17) -0.0293(19)

loop_
_atom_type_symbol
_atom_type_description
_atom_type_scat_dispersion_real
_atom_type_scat_dispersion_imag
_atom_type_scat_source
O O 0.0106 0.0060 'International Tables Vol C Tables 4.2.6.8 and 6.1.1.4'
N N 0.0061 0.0033 'International Tables Vol C Tables 4.2.6.8 and 6.1.1.4'
Cl Cl 0.1484 0.1585 'International Tables Vol C Tables 4.2.6.8 and 6.1.1.4'
H H 0.0000 0.0000 'International Tables Vol C Tables 4.2.6.8 and 6.1.1.4'
C C 0.0033 0.0016 'International Tables Vol C Tables 4.2.6.8 and 6.1.1.4'

loop_
_geom_angle_atom_site_label_1
_geom_angle_atom_site_label_2
_geom_angle_atom_site_label_3
_geom_angle
_geom_angle_publ_flag
C21 O2 C22 114.7(2) ?
C13 N2 C15 118.4(2) ?
C13 N2 C14 61.41(18) yes
C15 N2 C14 120.4(2) ?
C2 N1 C10 116.5(2) ?
N2 C13 C3 118.7(2) ?
N2 C13 C14 60.25(17) yes
C3 C13 C14 122.8(2) ?
N2 C13 H13 114.7 ?
C3 C13 H13 114.7 ?
C14 C13 H13 114.7 ?
N1 C10 C9 118.9(2) ?
N1 C10 C5 122.4(2) ?
C9 C10 C5 118.7(2) ?
N2 C15 C20 107.4(2) ?
N2 C15 C16 110.0(2) ?
C20 C15 C16 110.8(2) ?
N2 C15 H15 109.6 ?
C20 C15 H15 109.6 ?
C16 C15 H15 109.6 ?
C6 C5 C4 123.5(3) ?
C6 C5 C10 118.7(2) ?
C4 C5 C10 117.8(2) ?
C6 C7 C8 118.6(3) ?
C6 C7 C11 120.5(3) ?
C8 C7 C11 120.8(2) ?
C4 C3 C2 116.1(2) ?
C4 C3 C13 122.0(3) ?
C2 C3 C13 121.8(2) ?
N1 C2 C3 126.7(3) ?
N1 C2 Cl1 116.0(2) ?
C3 C2 Cl1 117.3(2) ?
C8 C9 C10 121.9(3) ?
C8 C9 H9 119.0 ?
C10 C9 H9 119.0 ?
C15 C16 C17 110.5(2) ?
C15 C16 H16A 109.5 ?
C17 C16 H16A 109.5 ?
C15 C16 H16B 109.5 ?
C17 C16 H16B 109.5 ?
H16A C16 H16B 108.1 ?
C8 C12 H12A 109.5 ?
C8 C12 H12B 109.5 ?
H12A C12 H12B 109.5 ?
C8 C12 H12C 109.5 ?
H12A C12 H12C 109.5 ?
H12B C12 H12C 109.5 ?
C16 C17 C18 111.4(2) ?
C16 C17 H17A 109.3 ?
C18 C17 H17A 109.3 ?
C16 C17 H17B 109.3 ?
C18 C17 H17B 109.3 ?
H17A C17 H17B 108.0 ?
N2 C14 C21 121.1(2) ?
N2 C14 C13 58.34(16) yes
C21 C14 C13 115.7(2) ?
N2 C14 H14 116.3 ?
C21 C14 H14 116.3 ?
C13 C14 H14 116.3 ?
C17 C18 C19 111.2(2) ?
C17 C18 H18A 109.4 ?
C19 C18 H18A 109.4 ?
C17 C18 H18B 109.4 ?
C19 C18 H18B 109.4 ?
H18A C18 H18B 108.0 ?
C9 C8 C7 119.9(2) ?
C9 C8 C12 120.7(3) ?
C7 C8 C12 119.4(3) ?
O2 C22 C23 108.2(3) ?
O2 C22 H22A 110.1 ?
C23 C22 H22A 110.1 ?
O2 C22 H22B 110.1 ?
C23 C22 H22B 110.1 ?
H22A C22 H22B 108.4 ?
C3 C4 C5 120.5(3) ?
C3 C4 H4 119.8 ?
C5 C4 H4 119.8 ?
C15 C20 C19 111.7(2) ?
C15 C20 H20A 109.3 ?
C19 C20 H20A 109.3 ?
C15 C20 H20B 109.3 ?
C19 C20 H20B 109.3 ?
H20A C20 H20B 107.9 ?
O1 C21 O2 123.8(2) ?
O1 C21 C14 125.2(3) ?
O2 C21 C14 111.0(2) ?
C20 C19 C18 110.6(2) ?
C20 C19 H19A 109.5 ?
C18 C19 H19A 109.5 ?
C20 C19 H19B 109.5 ?
C18 C19 H19B 109.5 ?
H19A C19 H19B 108.1 ?
C7 C11 H11A 109.5 ?
C7 C11 H11B 109.5 ?
H11A C11 H11B 109.5 ?
C7 C11 H11C 109.5 ?
H11A C11 H11C 109.5 ?
H11B C11 H11C 109.5 ?
C7 C6 C5 122.1(3) ?
C7 C6 H6 119.0 ?
C5 C6 H6 119.0 ?
C22 C23 H23A 109.5 ?
C22 C23 H23B 109.5 ?
H23A C23 H23B 109.5 ?
C22 C23 H23C 109.5 ?
H23A C23 H23C 109.5 ?
H23B C23 H23C 109.5 ?

loop_
_geom_bond_atom_site_label_1
_geom_bond_atom_site_label_2
_geom_bond_distance
_geom_bond_publ_flag
Cl1 C2 1.751(3) ?
O2 C21 1.336(3) yes
O2 C22 1.458(3) yes
N2 C13 1.453(3) yes
N2 C15 1.472(3) yes
N2 C14 1.482(3) yes
N1 C2 1.303(3) ?
N1 C10 1.372(3) ?
O1 C21 1.206(3) yes
C13 C3 1.487(4) ?
C13 C14 1.499(4) yes
C13 H13 0.9800 ?
C10 C9 1.413(4) ?
C10 C5 1.415(4) ?
C15 C20 1.519(4) ?
C15 C16 1.522(4) ?
C15 H15 0.9800 ?
C5 C6 1.411(4) ?
C5 C4 1.413(3) ?
C7 C6 1.383(4) ?
C7 C8 1.426(4) ?
C7 C11 1.504(4) ?
C3 C4 1.367(4) ?
C3 C2 1.424(4) ?
C9 C8 1.367(4) ?
C9 H9 0.9300 ?
C16 C17 1.524(4) ?
C16 H16A 0.9700 ?
C16 H16B 0.9700 ?
C12 C8 1.515(4) ?
C12 H12A 0.9600 ?
C12 H12B 0.9600 ?
C12 H12C 0.9600 ?
C17 C18 1.526(4) ?
C17 H17A 0.9700 ?
C17 H17B 0.9700 ?
C14 C21 1.492(3) ?
C14 H14 0.9800 ?
C18 C19 1.528(4) ?
C18 H18A 0.9700 ?
C18 H18B 0.9700 ?
C22 C23 1.487(4) ?
C22 H22A 0.9700 ?
C22 H22B 0.9700 ?
C4 H4 0.9300 ?
C20 C19 1.527(4) ?
C20 H20A 0.9700 ?
C20 H20B 0.9700 ?
C19 H19A 0.9700 ?
C19 H19B 0.9700 ?
C11 H11A 0.9600 ?
C11 H11B 0.9600 ?
C11 H11C 0.9600 ?
C6 H6 0.9300 ?
C23 H23A 0.9600 ?
C23 H23B 0.9600 ?
C23 H23C 0.9600 ?

loop_
_geom_hbond_atom_site_label_D
_geom_hbond_atom_site_label_H
_geom_hbond_atom_site_label_A
_geom_hbond_distance_DH
_geom_hbond_distance_HA
_geom_hbond_distance_DA
_geom_hbond_angle_DHA
_geom_hbond_publ_flag
C13 H13 O1 0.98 2.55 2.908(4) 101 yes
C15 H15 O1 0.98 2.37 2.995(4) 121 yes

loop_
_geom_torsion_atom_site_label_1
_geom_torsion_atom_site_label_2
_geom_torsion_atom_site_label_3
_geom_torsion_atom_site_label_4
_geom_torsion
_geom_torsion_publ_flag
C15 N2 C13 C3 135.3(2) yes
C14 N2 C13 C3 -113.5(3) ?
C15 N2 C13 C14 -111.2(2) ?
C2 N1 C10 C9 -179.0(2) ?
C2 N1 C10 C5 0.3(4) ?
C13 N2 C15 C20 -93.9(3) ?
C14 N2 C15 C20 -165.7(2) ?
C13 N2 C15 C16 145.5(2) ?
C14 N2 C15 C16 73.7(3) ?
N1 C10 C5 C6 -178.3(2) ?
C9 C10 C5 C6 1.0(4) ?
N1 C10 C5 C4 0.7(4) ?
C9 C10 C5 C4 180.0(2) ?
N2 C13 C3 C4 -38.9(4) ?
C14 C13 C3 C4 -110.3(3) ?
N2 C13 C3 C2 144.5(3) ?
C14 C13 C3 C2 73.1(3) ?
C10 N1 C2 C3 -0.7(4) ?
C10 N1 C2 Cl1 -179.98(18) ?
C4 C3 C2 N1 0.1(4) ?
C13 C3 C2 N1 176.9(3) ?
C4 C3 C2 Cl1 179.38(19) ?
C13 C3 C2 Cl1 -3.8(4) ?
N1 C10 C9 C8 177.3(2) ?
C5 C10 C9 C8 -2.0(4) ?
N2 C15 C16 C17 175.1(2) ?
C20 C15 C16 C17 56.6(3) ?
C15 C16 C17 C18 -56.5(3) ?
C13 N2 C14 C21 -102.9(3) ?
C15 N2 C14 C21 5.1(4) yes
C15 N2 C14 C13 108.0(2) ?
C3 C13 C14 N2 106.9(3) ?
N2 C13 C14 C21 112.2(3) ?
C3 C13 C14 C21 -141.0(3) yes
C16 C17 C18 C19 55.8(3) ?
C10 C9 C8 C7 1.2(4) ?
C10 C9 C8 C12 -178.4(2) ?
C6 C7 C8 C9 0.6(4) ?
C11 C7 C8 C9 -179.3(2) ?
C6 C7 C8 C12 -179.7(2) ?
C11 C7 C8 C12 0.3(4) ?
C21 O2 C22 C23 164.7(2) ?
C2 C3 C4 C5 0.9(4) ?
C13 C3 C4 C5 -175.9(2) ?
C6 C5 C4 C3 177.7(2) ?
C10 C5 C4 C3 -1.3(4) ?
N2 C15 C20 C19 -176.8(2) ?
C16 C15 C20 C19 -56.7(3) ?
C22 O2 C21 O1 0.6(4) ?
C22 O2 C21 C14 -178.5(2) ?
N2 C14 C21 O1 41.0(4) ?
C13 C14 C21 O1 -26.1(4) ?
N2 C14 C21 O2 -139.9(2) ?
C13 C14 C21 O2 153.1(2) ?
C15 C20 C19 C18 55.5(3) ?
C17 C18 C19 C20 -54.7(3) ?
C8 C7 C6 C5 -1.7(4) ?
C11 C7 C6 C5 178.3(3) ?
C4 C5 C6 C7 -178.1(2) ?
C10 C5 C6 C7 0.9(4) ?
